data_7242066
loop_
_publ_author_name
'Li, Wenhao'
'Duan, Wenxue'
'Tang, Qingxuan'
'Li, Zhan-Ting'
'Yang, Guanyu'

_publ_section_title
;
 Simple and efficient syntheses of 2-hydroxy-3H-phenoxazin-3-ones by
 aerobic oxidative cross-cyclocondensation in water
;
_journal_issue 3
_journal_name_full 'Green Chemistry'
_journal_page_first 1136
_journal_page_last 1139
_journal_paper_doi 10.1039/D0GC03861J
_journal_volume 23
_journal_year 2021
_chemical_formula_moiety 'C2 H6 O S, C12 H6 F N O3'
_chemical_formula_sum 'C14 H12 F N O4 S'
_chemical_formula_weight 309.31
_space_group_crystal_system triclinic
_space_group_IT_number 2
_space_group_name_Hall '-P 1'
_space_group_name_H-M_alt 'P -1'
_atom_sites_solution_hydrogens geom
_atom_sites_solution_primary direct
_audit_creation_date 2020-06-04
_audit_creation_method
;
Olex2 1.2
(compiled 2018.05.29 svn.r3508 for OlexSys, GUI svn.r5506)
;
_audit_update_record
;
2020-06-28 deposited with the CCDC.	2021-01-11 downloaded from the CCDC.
;
_cell_angle_alpha 97.694(6)
_cell_angle_beta 93.323(7)
_cell_angle_gamma 97.422(9)
_cell_formula_units_Z 2
_cell_length_a 6.1820(7)
_cell_length_b 7.3430(7)
_cell_length_c 15.4344(9)
_cell_measurement_reflns_used 1538
_cell_measurement_temperature 293(2)
_cell_measurement_theta_max 69.8470
_cell_measurement_theta_min 5.7960
_cell_volume 686.49(11)
_computing_cell_refinement 'CrysAlisPro 1.171.40.53 (Rigaku OD, 2019)'
_computing_data_collection 'CrysAlisPro 1.171.40.53 (Rigaku OD, 2019)'
_computing_data_reduction 'CrysAlisPro 1.171.40.53 (Rigaku OD, 2019)'
_computing_molecular_graphics 'Olex2 (Dolomanov et al., 2009)'
_computing_publication_material 'Olex2 (Dolomanov et al., 2009)'
_computing_structure_refinement 'ShelXL (Sheldrick, 2015)'
_computing_structure_solution 'ShelXS (Sheldrick, 2008)'
_diffrn_ambient_temperature 293(2)
_diffrn_detector 'CCD plate'
_diffrn_detector_area_resol_mean 16.2312
_diffrn_detector_type Eos
_diffrn_measured_fraction_theta_full 0.998
_diffrn_measured_fraction_theta_max 0.998
_diffrn_measurement_details
;
List of Runs (angles in degrees, time in seconds):

  # Type    Start    End  Width  t~exp~   \w     \q     \k     \f   Frames
#--------------------------------------------------------------------------
  1  \w   -105.00  38.00   1.00    1.00    --  -33.50   0.00 150.00  143
  2  \w    -56.00  37.00   1.00    1.00    --  -33.50  37.00-180.00   93
  3  \w   -104.00 -11.00   1.00    1.00    --  -33.50 -37.00   0.00   93
  4  \w     -4.00  77.00   1.00    1.00    --   36.47 -99.00-180.00   81
  5  \w     -4.00  77.00   1.00    1.00    --   36.47 -99.00 -30.00   81
  6  \w     57.00 110.00   1.00    1.00    --   36.47 178.00-180.00   53
  7  \w     57.00 110.00   1.00    1.00    --   36.47 178.00 -90.00   53
  8  \w     57.00 110.00   1.00    1.00    --   36.47 178.00 -30.00   53
  9  \w      8.00 106.00   1.00    1.00    --   36.47  77.00 -60.00   98
 10  \w     40.00 128.00   1.00    1.00    --  108.00 -61.00-120.00   88
 11  \w     37.00 134.00   1.00    1.00    --  108.00 -30.00  60.00   97
 12  \w    100.00 175.00   1.00    1.00    --  108.00 111.00  60.00   75
 13  \w     38.00 110.00   1.00    1.00    --  108.00 -45.00 -60.00   72
 14  \w     89.00 167.00   1.00    1.00    --  108.00  61.00-120.00   78
 15  \w     62.00 100.00   1.00    1.00    --  108.00 178.00 150.00   38
 16  \w     63.00 109.00   1.00    1.00    --  108.00 -94.00-180.00   46
 17  \w     72.00 112.00   1.00    1.00    --  108.00-111.00 -60.00   40
 18  \w     40.00 112.00   1.00    1.00    --  108.00-111.00 120.00   72
 19  \w     42.00  89.00   1.00    1.00    --  108.00 -77.00 120.00   47
 20  \w    107.00 158.00   1.00    1.00    --  108.00  61.00   0.00   51
 21  \w     39.00 122.00   1.00    1.00    --  108.00 -45.00 150.00   83
 22  \w    103.00 147.00   1.00    1.00    --  108.00 178.00 150.00   44
 23  \w     82.00 171.00   1.00    1.00    --  108.00  30.00 -30.00   89
;
_diffrn_measurement_device 'four-circle diffractometer'
_diffrn_measurement_device_type 'Xcalibur, Eos, Gemini'
_diffrn_measurement_method '\w scans'
_diffrn_orient_matrix_type 'CrysAlisPro convention (1999,Acta A55,543-557)'
_diffrn_orient_matrix_UB_11 0.1642834000
_diffrn_orient_matrix_UB_12 0.1768710000
_diffrn_orient_matrix_UB_13 0.0295784000
_diffrn_orient_matrix_UB_21 0.1907966000
_diffrn_orient_matrix_UB_22 -0.1152545000
_diffrn_orient_matrix_UB_23 -0.0093837000
_diffrn_orient_matrix_UB_31 0.0116386000
_diffrn_orient_matrix_UB_32 0.0335934000
_diffrn_orient_matrix_UB_33 -0.0961329000
_diffrn_radiation_monochromator graphite
_diffrn_radiation_probe x-ray
_diffrn_radiation_type CuK\a
_diffrn_radiation_wavelength 1.54184
_diffrn_reflns_av_R_equivalents 0.0242
_diffrn_reflns_av_unetI/netI 0.0401
_diffrn_reflns_Laue_measured_fraction_full 0.998
_diffrn_reflns_Laue_measured_fraction_max 0.998
_diffrn_reflns_limit_h_max 7
_diffrn_reflns_limit_h_min -7
_diffrn_reflns_limit_k_max 8
_diffrn_reflns_limit_k_min -8
_diffrn_reflns_limit_l_max 12
_diffrn_reflns_limit_l_min -18
_diffrn_reflns_number 4915
_diffrn_reflns_point_group_measured_fraction_full 0.998
_diffrn_reflns_point_group_measured_fraction_max 0.998
_diffrn_reflns_theta_full 67.066
_diffrn_reflns_theta_max 67.066
_diffrn_reflns_theta_min 5.803
_diffrn_source 'fine-focus sealed X-ray tube'
_diffrn_source_type 'Enhance (Cu) X-ray Source'
_exptl_absorpt_coefficient_mu 2.367
_exptl_absorpt_correction_T_max 1.00000
_exptl_absorpt_correction_T_min 0.65064
_exptl_absorpt_correction_type multi-scan
_exptl_absorpt_process_details
;
CrysAlisPro 1.171.40.53 (Rigaku Oxford Diffraction, 2019)
Empirical absorption correction using spherical harmonics,
 implemented in SCALE3 ABSPACK scaling algorithm.
;
_exptl_crystal_colour red
_exptl_crystal_colour_primary red
_exptl_crystal_density_diffrn 1.496
_exptl_crystal_description block
_exptl_crystal_F_000 320
_exptl_crystal_size_max 0.18
_exptl_crystal_size_mid 0.15
_exptl_crystal_size_min 0.1
_refine_diff_density_max 0.195
_refine_diff_density_min -0.254
_refine_diff_density_rms 0.049
_refine_ls_extinction_coef 0.0095(10)
_refine_ls_extinction_expression Fc^*^=kFc[1+0.001xFc^2^\l^3^/sin(2\q)]^-1/4^
_refine_ls_extinction_method 'SHELXL-2014/7 (Sheldrick 2014'
_refine_ls_goodness_of_fit_ref 1.044
_refine_ls_hydrogen_treatment constr
_refine_ls_matrix_type full
_refine_ls_number_parameters 194
_refine_ls_number_reflns 2450
_refine_ls_number_restraints 0
_refine_ls_restrained_S_all 1.044
_refine_ls_R_factor_all 0.0620
_refine_ls_R_factor_gt 0.0456
_refine_ls_shift/su_max 0.000
_refine_ls_shift/su_mean 0.000
_refine_ls_structure_factor_coef Fsqd
_refine_ls_weighting_details 'w=1/[\s^2^(Fo^2^)+(0.0551P)^2^+0.1130P] where P=(Fo^2^+2Fc^2^)/3'
_refine_ls_weighting_scheme calc
_refine_ls_wR_factor_gt 0.1115
_refine_ls_wR_factor_ref 0.1235
_reflns_Friedel_coverage 0.000
_reflns_number_gt 1884
_reflns_number_total 2450
_reflns_threshold_expression 'I > 2\s(I)'
_cod_data_source_file d0gc03861j2.cif
_cod_data_source_block 20200636
_cod_depositor_comments 'Adding full bibliography for 7242065--7242072.cif.'
_cod_original_cell_volume 686.48(11)
_cod_database_code 7242066
_shelx_shelxl_version_number 2014/7
_chemical_oxdiff_formula C20H20N4O4F1
_shelx_space_group_comment
;
The symmetry employed for this shelxl refinement is uniquely defined
by the following loop, which should always be used as a source of
symmetry information in preference to the above space-group names.
They are only intended as comments.
;
_shelx_estimated_absorpt_t_max 0.798
_shelx_estimated_absorpt_t_min 0.675
_reflns_odcompleteness_completeness 99.80
_reflns_odcompleteness_iscentric 1
_reflns_odcompleteness_theta 66.97
_olex2_refinement_description
;
1. Fixed Uiso
 At 1.2 times of:
  All C(H) groups
 At 1.5 times of:
  All C(H,H,H) groups, All O(H) groups
2.a Aromatic/amide H refined with riding coordinates:
 C1(H1), C2(H2), C3(H3A), C4(H4), C12(H12)
2.b Idealised Me refined as rotating group:
 C13(H13A,H13B,H13C), C14(H14A,H14B,H14C)
2.c Idealised tetrahedral OH refined as rotating group:
 O3(H3)
;
_olex2_submission_special_instructions 'No special instructions were received'
_oxdiff_exptl_absorpt_empirical_details
;
Empirical correction (ABSPACK) includes:
- Absorption correction using spherical harmonics
- Frame scaling
;
_oxdiff_exptl_absorpt_empirical_full_max 1.735
_oxdiff_exptl_absorpt_empirical_full_min 0.863

loop_
_space_group_symop_operation_xyz
'x, y, z'
'-x, -y, -z'

loop_
_atom_site_label
_atom_site_type_symbol
_atom_site_fract_x
_atom_site_fract_y
_atom_site_fract_z
_atom_site_U_iso_or_equiv
_atom_site_adp_type
_atom_site_occupancy
_atom_site_site_symmetry_order
_atom_site_calc_flag
_atom_site_refinement_flags_posn
_atom_site_refinement_flags_adp
_atom_site_refinement_flags_occupancy
_atom_site_disorder_assembly
_atom_site_disorder_group
S1 S 0.32583(12) 0.66151(9) 0.98988(4) 0.0540(2) Uani 1 1 d . . . . .
F1 F -0.2371(2) 0.2373(2) 0.70974(9) 0.0566(4) Uani 1 1 d . . . . .
O1 O -0.1944(3) 0.1871(2) 0.53591(10) 0.0443(4) Uani 1 1 d . . . . .
O2 O 0.0993(3) 0.4219(3) 0.82087(11) 0.0590(5) Uani 1 1 d . . . . .
O3 O 0.4889(3) 0.5701(3) 0.76201(11) 0.0547(5) Uani 1 1 d . . . . .
H3 H 0.4422 0.5948 0.8102 0.082 Uiso 1 1 calc GR . . . .
O4 O 0.4588(3) 0.7380(3) 0.92124(11) 0.0652(6) Uani 1 1 d . . . . .
N1 N 0.2093(3) 0.3243(3) 0.47450(12) 0.0432(5) Uani 1 1 d . . . . .
C1 C -0.3368(4) 0.0709(4) 0.39099(16) 0.0492(6) Uani 1 1 d . . . . .
H1 H -0.4686 0.0274 0.4121 0.059 Uiso 1 1 calc R . . . .
C2 C -0.3093(5) 0.0464(4) 0.30282(16) 0.0538(7) Uani 1 1 d . . . . .
H2 H -0.4249 -0.0136 0.2638 0.065 Uiso 1 1 calc R . . . .
C3 C -0.1126(5) 0.1094(4) 0.27074(16) 0.0529(7) Uani 1 1 d . . . . .
H3A H -0.0966 0.0904 0.2108 0.064 Uiso 1 1 calc R . . . .
C4 C 0.0591(4) 0.2000(4) 0.32770(16) 0.0496(6) Uani 1 1 d . . . . .
H4 H 0.1911 0.2420 0.3062 0.060 Uiso 1 1 calc R . . . .
C5 C 0.0354(4) 0.2290(3) 0.41791(15) 0.0411(6) Uani 1 1 d . . . . .
C6 C -0.1638(4) 0.1617(3) 0.44739(14) 0.0410(6) Uani 1 1 d . . . . .
C7 C 0.1799(4) 0.3486(3) 0.55783(14) 0.0391(5) Uani 1 1 d . . . . .
C8 C -0.0268(4) 0.2796(3) 0.59219(14) 0.0385(5) Uani 1 1 d . . . . .
C9 C -0.0496(4) 0.3055(3) 0.67817(15) 0.0427(6) Uani 1 1 d . . . . .
C10 C 0.1208(4) 0.4029(3) 0.74209(15) 0.0436(6) Uani 1 1 d . . . . .
C11 C 0.3267(4) 0.4772(3) 0.70565(15) 0.0428(6) Uani 1 1 d . . . . .
C12 C 0.3514(4) 0.4484(3) 0.61913(15) 0.0445(6) Uani 1 1 d . . . . .
H12 H 0.4830 0.4944 0.5986 0.053 Uiso 1 1 calc R . . . .
C13 C 0.0849(6) 0.7666(5) 0.9888(2) 0.0881(11) Uani 1 1 d . . . . .
H13A H 0.1226 0.8987 0.9930 0.132 Uiso 1 1 calc GR . . . .
H13B H 0.0040 0.7378 1.0376 0.132 Uiso 1 1 calc GR . . . .
H13C H -0.0030 0.7206 0.9351 0.132 Uiso 1 1 calc GR . . . .
C14 C 0.4516(6) 0.7797(5) 1.09170(17) 0.0745(10) Uani 1 1 d . . . . .
H14A H 0.5927 0.7419 1.1019 0.112 Uiso 1 1 calc GR . . . .
H14B H 0.3618 0.7502 1.1380 0.112 Uiso 1 1 calc GR . . . .
H14C H 0.4682 0.9111 1.0904 0.112 Uiso 1 1 calc GR . . . .

loop_
_atom_site_aniso_label
_atom_site_aniso_U_11
_atom_site_aniso_U_22
_atom_site_aniso_U_33
_atom_site_aniso_U_23
_atom_site_aniso_U_13
_atom_site_aniso_U_12
S1 0.0684(5) 0.0496(4) 0.0428(4) 0.0038(3) 0.0079(3) 0.0051(3)
F1 0.0457(9) 0.0765(11) 0.0431(8) 0.0061(7) 0.0147(6) -0.0118(7)
O1 0.0384(9) 0.0539(10) 0.0366(9) 0.0038(7) 0.0048(7) -0.0073(8)
O2 0.0586(12) 0.0782(14) 0.0349(9) 0.0045(9) 0.0061(8) -0.0083(10)
O3 0.0463(11) 0.0725(13) 0.0380(9) -0.0031(9) 0.0026(8) -0.0074(9)
O4 0.0781(14) 0.0697(13) 0.0412(10) -0.0046(9) 0.0161(10) -0.0067(11)
N1 0.0415(12) 0.0487(12) 0.0366(10) 0.0036(9) 0.0079(9) -0.0031(9)
C1 0.0463(15) 0.0498(15) 0.0467(14) 0.0042(11) 0.0029(12) -0.0086(12)
C2 0.0592(17) 0.0540(16) 0.0411(14) -0.0009(12) -0.0034(12) -0.0075(13)
C3 0.0623(18) 0.0563(16) 0.0348(13) 0.0008(11) 0.0030(12) -0.0059(13)
C4 0.0508(16) 0.0556(16) 0.0407(14) 0.0050(11) 0.0115(12) -0.0012(12)
C5 0.0415(14) 0.0412(13) 0.0389(13) 0.0050(10) 0.0048(10) -0.0003(10)
C6 0.0460(14) 0.0429(13) 0.0335(12) 0.0071(10) 0.0049(10) 0.0016(11)
C7 0.0384(13) 0.0419(13) 0.0364(12) 0.0061(10) 0.0078(10) 0.0010(10)
C8 0.0368(13) 0.0391(13) 0.0384(12) 0.0060(10) 0.0034(10) -0.0006(10)
C9 0.0374(13) 0.0489(14) 0.0411(13) 0.0089(11) 0.0093(10) -0.0024(11)
C10 0.0476(15) 0.0475(14) 0.0363(13) 0.0072(10) 0.0067(11) 0.0059(11)
C11 0.0426(14) 0.0463(14) 0.0367(12) 0.0025(10) 0.0013(11) -0.0001(11)
C12 0.0389(14) 0.0511(15) 0.0404(13) 0.0041(11) 0.0070(11) -0.0043(11)
C13 0.078(2) 0.100(3) 0.098(3) 0.029(2) 0.027(2) 0.030(2)
C14 0.106(3) 0.072(2) 0.0392(15) -0.0028(14) 0.0063(16) 0.0000(19)

loop_
_atom_type_symbol
_atom_type_description
_atom_type_scat_dispersion_real
_atom_type_scat_dispersion_imag
_atom_type_scat_source
C C 0.0181 0.0091 'International Tables Vol C Tables 4.2.6.8 and 6.1.1.4'
H H 0.0000 0.0000 'International Tables Vol C Tables 4.2.6.8 and 6.1.1.4'
F F 0.0727 0.0534 'International Tables Vol C Tables 4.2.6.8 and 6.1.1.4'
N N 0.0311 0.0180 'International Tables Vol C Tables 4.2.6.8 and 6.1.1.4'
O O 0.0492 0.0322 'International Tables Vol C Tables 4.2.6.8 and 6.1.1.4'
S S 0.3331 0.5567 'International Tables Vol C Tables 4.2.6.8 and 6.1.1.4'

loop_
_geom_angle_atom_site_label_1
_geom_angle_atom_site_label_2
_geom_angle_atom_site_label_3
_geom_angle
_geom_angle_site_symmetry_1
_geom_angle_site_symmetry_3
_geom_angle_publ_flag
O4 S1 C13 105.91(14) . . ?
O4 S1 C14 105.45(14) . . ?
C13 S1 C14 98.25(18) . . ?
C8 O1 C6 118.34(18) . . ?
C11 O3 H3 109.5 . . ?
C7 N1 C5 117.3(2) . . ?
C2 C1 H1 120.9 . . ?
C2 C1 C6 118.3(2) . . ?
C6 C1 H1 120.9 . . ?
C1 C2 H2 119.4 . . ?
C1 C2 C3 121.3(2) . . ?
C3 C2 H2 119.4 . . ?
C2 C3 H3A 120.0 . . ?
C4 C3 C2 120.0(2) . . ?
C4 C3 H3A 120.0 . . ?
C3 C4 H4 119.9 . . ?
C3 C4 C5 120.1(2) . . ?
C5 C4 H4 119.9 . . ?
N1 C5 C4 119.4(2) . . ?
C6 C5 N1 122.5(2) . . ?
C6 C5 C4 118.1(2) . . ?
O1 C6 C5 120.0(2) . . ?
C1 C6 O1 117.7(2) . . ?
C1 C6 C5 122.3(2) . . ?
N1 C7 C8 122.1(2) . . ?
N1 C7 C12 119.9(2) . . ?
C12 C7 C8 117.9(2) . . ?
O1 C8 C7 119.6(2) . . ?
C9 C8 O1 120.1(2) . . ?
C9 C8 C7 120.3(2) . . ?
F1 C9 C10 116.5(2) . . ?
C8 C9 F1 120.2(2) . . ?
C8 C9 C10 123.3(2) . . ?
O2 C10 C9 122.6(2) . . ?
O2 C10 C11 121.9(2) . . ?
C9 C10 C11 115.5(2) . . ?
O3 C11 C10 117.9(2) . . ?
O3 C11 C12 120.8(2) . . ?
C12 C11 C10 121.2(2) . . ?
C7 C12 H12 119.2 . . ?
C11 C12 C7 121.7(2) . . ?
C11 C12 H12 119.2 . . ?
S1 C13 H13A 109.5 . . ?
S1 C13 H13B 109.5 . . ?
S1 C13 H13C 109.5 . . ?
H13A C13 H13B 109.5 . . ?
H13A C13 H13C 109.5 . . ?
H13B C13 H13C 109.5 . . ?
S1 C14 H14A 109.5 . . ?
S1 C14 H14B 109.5 . . ?
S1 C14 H14C 109.5 . . ?
H14A C14 H14B 109.5 . . ?
H14A C14 H14C 109.5 . . ?
H14B C14 H14C 109.5 . . ?

loop_
_geom_bond_atom_site_label_1
_geom_bond_atom_site_label_2
_geom_bond_distance
_geom_bond_site_symmetry_2
_geom_bond_publ_flag
S1 O4 1.5014(19) . ?
S1 C13 1.764(3) . ?
S1 C14 1.774(3) . ?
F1 C9 1.347(3) . ?
O1 C6 1.381(3) . ?
O1 C8 1.359(3) . ?
O2 C10 1.222(3) . ?
O3 H3 0.8200 . ?
O3 C11 1.338(3) . ?
N1 C5 1.393(3) . ?
N1 C7 1.301(3) . ?
C1 H1 0.9300 . ?
C1 C2 1.372(3) . ?
C1 C6 1.378(3) . ?
C2 H2 0.9300 . ?
C2 C3 1.387(4) . ?
C3 H3A 0.9300 . ?
C3 C4 1.377(3) . ?
C4 H4 0.9300 . ?
C4 C5 1.399(3) . ?
C5 C6 1.391(3) . ?
C7 C8 1.468(3) . ?
C7 C12 1.433(3) . ?
C8 C9 1.333(3) . ?
C9 C10 1.446(3) . ?
C10 C11 1.490(3) . ?
C11 C12 1.345(3) . ?
C12 H12 0.9300 . ?
C13 H13A 0.9600 . ?
C13 H13B 0.9600 . ?
C13 H13C 0.9600 . ?
C14 H14A 0.9600 . ?
C14 H14B 0.9600 . ?
C14 H14C 0.9600 . ?

loop_
_geom_torsion_atom_site_label_1
_geom_torsion_atom_site_label_2
_geom_torsion_atom_site_label_3
_geom_torsion_atom_site_label_4
_geom_torsion
_geom_torsion_site_symmetry_1
_geom_torsion_site_symmetry_2
_geom_torsion_site_symmetry_3
_geom_torsion_site_symmetry_4
_geom_torsion_publ_flag
F1 C9 C10 O2 0.8(4) . . . . ?
F1 C9 C10 C11 -179.9(2) . . . . ?
O1 C8 C9 F1 1.2(4) . . . . ?
O1 C8 C9 C10 -179.8(2) . . . . ?
O2 C10 C11 O3 -1.3(4) . . . . ?
O2 C10 C11 C12 177.1(3) . . . . ?
O3 C11 C12 C7 179.7(2) . . . . ?
N1 C5 C6 O1 -0.5(4) . . . . ?
N1 C5 C6 C1 178.6(2) . . . . ?
N1 C7 C8 O1 0.0(4) . . . . ?
N1 C7 C8 C9 179.2(2) . . . . ?
N1 C7 C12 C11 179.6(2) . . . . ?
C1 C2 C3 C4 -0.6(5) . . . . ?
C2 C1 C6 O1 179.4(2) . . . . ?
C2 C1 C6 C5 0.2(4) . . . . ?
C2 C3 C4 C5 -0.1(4) . . . . ?
C3 C4 C5 N1 -178.7(2) . . . . ?
C3 C4 C5 C6 0.8(4) . . . . ?
C4 C5 C6 O1 180.0(2) . . . . ?
C4 C5 C6 C1 -0.9(4) . . . . ?
C5 N1 C7 C8 0.0(4) . . . . ?
C5 N1 C7 C12 -178.9(2) . . . . ?
C6 O1 C8 C7 -0.2(3) . . . . ?
C6 O1 C8 C9 -179.5(2) . . . . ?
C6 C1 C2 C3 0.6(4) . . . . ?
C7 N1 C5 C4 179.8(2) . . . . ?
C7 N1 C5 C6 0.3(4) . . . . ?
C7 C8 C9 F1 -178.1(2) . . . . ?
C7 C8 C9 C10 0.9(4) . . . . ?
C8 O1 C6 C1 -178.8(2) . . . . ?
C8 O1 C6 C5 0.5(3) . . . . ?
C8 C7 C12 C11 0.7(4) . . . . ?
C8 C9 C10 O2 -178.3(2) . . . . ?
C8 C9 C10 C11 1.0(4) . . . . ?
C9 C10 C11 O3 179.4(2) . . . . ?
C9 C10 C11 C12 -2.2(4) . . . . ?
C10 C11 C12 C7 1.4(4) . . . . ?
C12 C7 C8 O1 178.9(2) . . . . ?
C12 C7 C8 C9 -1.9(4) . . . . ?
